data_2228821
loop_
_publ_author_name
'Fu, Gui-Hong'

_publ_section_title
;
 Poly[tetraaquabis(\m~3~-benzene-1,3-dicarboxylato-\k^3^<i>O</i>:<i>O</i>':<i>O</i>'')bis(\m~2~-benzene-1,3-dicarboxylato-\k^3^<i>O</i>,<i>O</i>':<i>O</i>'')[\m~2~-1,4-bis(1,2,4-triazol-1-yl)butane-\k^2^<i>N</i>:<i>N</i>']tetrazinc(II)]
;
_journal_coeditor_code NC2208
_journal_issue 1
_journal_name_full 'Acta Crystallographica Section E'
_journal_page_first m73
_journal_paper_doi 10.1107/S1600536810051433
_journal_volume 67
_journal_year 2011
_chemical_formula_iupac '[Zn4 (C8 H4 O4)4 (C8 H12 N6) (H2 O)4]'
_chemical_formula_moiety 'C40 H36 N6 O20 Zn4'
_chemical_formula_sum 'C40 H36 N6 O20 Zn4'
_chemical_formula_weight 1182.23
_chemical_name_systematic
;
Poly[tetraaquabis(\m~3~-benzene-1,3-dicarboxylato-
\k^3^<i>O</i>:<i>O</i>':<i>O</i>'')bis(\m~2~-benzene-1,3-dicarboxylato-
\k^3^<i>O</i>,<i>O</i>':<i>O</i>'')[\m~2~--1,4-bis(1,2,4-triazol-1-
yl)butane-\k^2^<i>N</i>:<i>N</i>']tetrazinc(II)]
;
_space_group_IT_number 14
_symmetry_cell_setting monoclinic
_symmetry_space_group_name_Hall '-P 2ybc'
_symmetry_space_group_name_H-M 'P 1 21/c 1'
_atom_sites_solution_hydrogens geom
_atom_sites_solution_primary direct
_atom_sites_solution_secondary difmap
_audit_creation_method SHELXL-97
_cell_angle_alpha 90.00
_cell_angle_beta 91.76(3)
_cell_angle_gamma 90.00
_cell_formula_units_Z 2
_cell_length_a 10.064(2)
_cell_length_b 21.147(4)
_cell_length_c 10.237(2)
_cell_measurement_reflns_used 16853
_cell_measurement_temperature 293(2)
_cell_measurement_theta_max 25.00
_cell_measurement_theta_min 3.04
_cell_volume 2177.6(7)
_computing_cell_refinement 'SAINT (Bruker, 2007)'
_computing_data_collection 'SMART (Bruker, 2007)'
_computing_data_reduction 'SAINT (Bruker, 2007)'
_computing_molecular_graphics 'SHELXTL-Plus (Sheldrick, 2008)'
_computing_publication_material 'SHELXL97 (Sheldrick, 2008)'
_computing_structure_refinement 'SHELXL97 (Sheldrick, 2008)'
_computing_structure_solution 'SHELXS97 (Sheldrick, 2008)'
_diffrn_ambient_temperature 293(2)
_diffrn_measured_fraction_theta_full 0.998
_diffrn_measured_fraction_theta_max 0.998
_diffrn_measurement_device_type 'Bruker APEX CCD area-detector'
_diffrn_measurement_method \w
_diffrn_radiation_monochromator graphite
_diffrn_radiation_source 'fine-focus sealed tube'
_diffrn_radiation_type MoK\a
_diffrn_radiation_wavelength 0.71073
_diffrn_reflns_av_R_equivalents 0.0323
_diffrn_reflns_av_sigmaI/netI 0.0248
_diffrn_reflns_limit_h_max 11
_diffrn_reflns_limit_h_min -11
_diffrn_reflns_limit_k_max 25
_diffrn_reflns_limit_k_min -25
_diffrn_reflns_limit_l_max 11
_diffrn_reflns_limit_l_min -12
_diffrn_reflns_number 16853
_diffrn_reflns_theta_full 25.00
_diffrn_reflns_theta_max 25.00
_diffrn_reflns_theta_min 3.04
_exptl_absorpt_coefficient_mu 2.268
_exptl_absorpt_correction_T_max 0.918
_exptl_absorpt_correction_T_min 0.902
_exptl_absorpt_correction_type multi-scan
_exptl_absorpt_process_details '(SADABS; Sheldrick, 1996)'
_exptl_crystal_colour colourless
_exptl_crystal_density_diffrn 1.803
_exptl_crystal_density_method 'not measured'
_exptl_crystal_description block
_exptl_crystal_F_000 1196
_exptl_crystal_size_max 0.26
_exptl_crystal_size_mid 0.24
_exptl_crystal_size_min 0.23
_refine_diff_density_max 0.296
_refine_diff_density_min -0.253
_refine_ls_extinction_method none
_refine_ls_goodness_of_fit_ref 1.038
_refine_ls_hydrogen_treatment constr
_refine_ls_matrix_type full
_refine_ls_number_parameters 316
_refine_ls_number_reflns 3819
_refine_ls_number_restraints 0
_refine_ls_restrained_S_all 1.038
_refine_ls_R_factor_all 0.0291
_refine_ls_R_factor_gt 0.0241
_refine_ls_shift/su_max 0.000
_refine_ls_shift/su_mean 0.000
_refine_ls_structure_factor_coef Fsqd
_refine_ls_weighting_details 'calc w=1/[\s^2^(Fo^2^)+(0.0273P)^2^+1.1780P] where P=(Fo^2^+2Fc^2^)/3'
_refine_ls_weighting_scheme calc
_refine_ls_wR_factor_gt 0.0561
_refine_ls_wR_factor_ref 0.0581
_reflns_number_gt 3381
_reflns_number_total 3819
_reflns_threshold_expression I>2sigma(I)
_cod_data_source_file nc2208.cif
_cod_data_source_block I
_cod_original_cell_volume 2177.7(7)
_cod_original_sg_symbol_H-M 'P 21/c'
_cod_database_code 2228821
_cod_database_fobs_code 2228821

loop_
_symmetry_equiv_pos_as_xyz
'x, y, z'
'-x, y+1/2, -z+1/2'
'-x, -y, -z'
'x, -y-1/2, z-1/2'

loop_
_atom_site_type_symbol
_atom_site_label
_atom_site_fract_x
_atom_site_fract_y
_atom_site_fract_z
_atom_site_U_iso_or_equiv
_atom_site_adp_type
_atom_site_calc_flag
_atom_site_refinement_flags
_atom_site_occupancy
_atom_site_disorder_assembly
_atom_site_disorder_group
Zn Zn1 -0.06578(2) 0.089944(12) -0.04961(2) 0.02203(8) Uani d . 1 . .
Zn Zn2 0.01752(2) 0.195761(12) 0.28205(2) 0.02292(8) Uani d . 1 . .
C C1 0.4953(2) 0.19260(10) 0.3569(2) 0.0232(5) Uani d . 1 . .
H H1A 0.4831 0.1917 0.2665 0.028 Uiso calc R 1 . .
C C2 0.3852(2) 0.19388(11) 0.4356(2) 0.0253(5) Uani d . 1 . .
C C3 0.4046(2) 0.19304(12) 0.5709(2) 0.0311(5) Uani d . 1 . .
H H3A 0.3318 0.1943 0.6246 0.037 Uiso calc R 1 . .
C C4 0.5317(2) 0.19028(12) 0.6257(2) 0.0341(6) Uani d . 1 . .
H H4A 0.5437 0.1876 0.7159 0.041 Uiso calc R 1 . .
C C5 0.6411(2) 0.19145(11) 0.5471(2) 0.0282(5) Uani d . 1 . .
H H5A 0.7265 0.1914 0.5846 0.034 Uiso calc R 1 . .
C C6 0.6230(2) 0.19265(10) 0.4115(2) 0.0220(4) Uani d . 1 . .
C C7 0.7386(2) 0.19342(10) 0.3224(2) 0.0241(5) Uani d . 1 . .
C C8 0.2511(2) 0.19557(11) 0.3714(2) 0.0277(5) Uani d . 1 . .
C C9 -0.1669(2) 0.04379(11) 0.5724(2) 0.0256(5) Uani d . 1 . .
C C10 -0.2664(3) -0.00116(13) 0.5638(2) 0.0438(7) Uani d . 1 . .
H H10A -0.3042 -0.0163 0.6394 0.053 Uiso calc R 1 . .
C C11 -0.3100(3) -0.02387(15) 0.4430(2) 0.0545(9) Uani d . 1 . .
H H11A -0.3782 -0.0535 0.4374 0.065 Uiso calc R 1 . .
C C12 -0.2519(3) -0.00223(13) 0.3307(2) 0.0418(7) Uani d . 1 . .
H H12A -0.2816 -0.0174 0.2496 0.050 Uiso calc R 1 . .
C C13 -0.1500(2) 0.04180(10) 0.3378(2) 0.0236(5) Uani d . 1 . .
C C14 -0.1084(2) 0.06503(10) 0.4595(2) 0.0229(5) Uani d . 1 . .
H H14A -0.0408 0.0950 0.4652 0.027 Uiso calc R 1 . .
C C15 -0.1227(2) 0.07043(11) 0.7024(2) 0.0245(5) Uani d . 1 . .
C C16 -0.0893(2) 0.06554(10) 0.21533(19) 0.0210(5) Uani d . 1 . .
C C17 0.2212(2) 0.08641(11) 0.0369(2) 0.0271(5) Uani d . 1 . .
H H17A 0.2034 0.0636 0.1120 0.032 Uiso calc R 1 . .
C C18 0.2031(3) 0.13749(13) -0.1382(2) 0.0386(6) Uani d . 1 . .
H H18A 0.1651 0.1576 -0.2110 0.046 Uiso calc R 1 . .
C C19 0.4709(3) 0.08703(13) 0.0581(3) 0.0397(6) Uani d . 1 . .
H H19A 0.4611 0.0771 0.1498 0.048 Uiso calc R 1 . .
H H19B 0.5284 0.1237 0.0527 0.048 Uiso calc R 1 . .
C C20 0.5359(2) 0.03118(12) -0.0093(3) 0.0378(6) Uani d . 1 . .
H H20A 0.5394 0.0400 -0.1021 0.045 Uiso calc R 1 . .
H H20B 0.6266 0.0270 0.0244 0.045 Uiso calc R 1 . .
N N1 0.13007(18) 0.10764(9) -0.04798(17) 0.0252(4) Uani d . 1 . .
N N2 0.34087(19) 0.10224(9) -0.00052(18) 0.0295(4) Uani d . 1 . .
N N3 0.3313(2) 0.13562(11) -0.1145(2) 0.0420(5) Uani d . 1 . .
O O1 0.84932(14) 0.21495(8) 0.37012(15) 0.0288(4) Uani d . 1 . .
O O2 0.72171(16) 0.17320(9) 0.20969(15) 0.0329(4) Uani d . 1 . .
O O3 0.23743(16) 0.18834(9) 0.25146(16) 0.0396(4) Uani d . 1 . .
O O4 0.14763(15) 0.20414(9) 0.43934(16) 0.0367(4) Uani d . 1 . .
O O5 -0.00281(15) 0.10856(7) 0.22114(14) 0.0259(3) Uani d . 1 . .
O O6 -0.12568(16) 0.04097(7) 0.10727(13) 0.0279(4) Uani d . 1 . .
O O7 -0.14620(17) 0.03846(8) 0.80488(13) 0.0305(4) Uani d . 1 . .
O O8 -0.06492(18) 0.12246(8) 0.70924(14) 0.0354(4) Uani d . 1 . .
O O9 0.00911(17) 0.26150(8) 0.14493(15) 0.0359(4) Uani d . 1 . .
H H1 0.0695 0.2706 0.0918 0.054 Uiso d R 1 . .
H H2 -0.0157 0.2994 0.1567 0.054 Uiso d R 1 . .
O O10 -0.18152(16) 0.16534(8) -0.02552(14) 0.0314(4) Uani d . 1 . .
H H3 -0.2116 0.1731 0.0495 0.047 Uiso d R 1 . .
H H4 -0.1626 0.2010 -0.0583 0.047 Uiso d R 1 . .

loop_
_atom_site_aniso_label
_atom_site_aniso_U_11
_atom_site_aniso_U_22
_atom_site_aniso_U_33
_atom_site_aniso_U_12
_atom_site_aniso_U_13
_atom_site_aniso_U_23
Zn1 0.02386(14) 0.02685(15) 0.01542(13) -0.00144(10) 0.00116(10) -0.00010(10)
Zn2 0.01664(13) 0.02776(15) 0.02441(14) -0.00191(10) 0.00121(10) -0.00385(10)
C1 0.0200(11) 0.0293(12) 0.0204(10) -0.0010(9) 0.0015(9) -0.0030(9)
C2 0.0177(11) 0.0307(12) 0.0276(11) -0.0024(9) 0.0035(9) -0.0052(9)
C3 0.0219(12) 0.0462(15) 0.0256(11) -0.0014(10) 0.0082(10) -0.0025(10)
C4 0.0321(14) 0.0491(16) 0.0214(11) -0.0018(11) 0.0032(10) -0.0020(11)
C5 0.0206(11) 0.0378(14) 0.0257(11) -0.0010(10) -0.0043(9) 0.0002(10)
C6 0.0162(11) 0.0255(11) 0.0242(10) 0.0007(9) 0.0011(9) -0.0022(9)
C7 0.0172(11) 0.0265(12) 0.0287(12) 0.0028(9) 0.0043(9) 0.0008(9)
C8 0.0216(12) 0.0290(12) 0.0326(12) -0.0034(9) 0.0037(10) -0.0055(10)
C9 0.0348(13) 0.0252(12) 0.0169(10) 0.0013(10) 0.0008(9) 0.0025(9)
C10 0.0604(18) 0.0481(17) 0.0232(12) -0.0226(14) 0.0063(12) 0.0051(11)
C11 0.073(2) 0.061(2) 0.0303(14) -0.0432(17) 0.0038(14) 0.0007(13)
C12 0.0608(19) 0.0440(16) 0.0202(11) -0.0227(14) -0.0031(12) -0.0022(11)
C13 0.0300(12) 0.0230(11) 0.0177(10) -0.0008(9) -0.0003(9) 0.0008(8)
C14 0.0271(12) 0.0202(11) 0.0212(10) -0.0001(9) -0.0013(9) 0.0016(8)
C15 0.0263(12) 0.0285(12) 0.0186(10) 0.0045(10) 0.0011(9) 0.0022(9)
C16 0.0233(11) 0.0222(11) 0.0175(10) 0.0037(9) 0.0000(9) -0.0008(8)
C17 0.0276(12) 0.0309(13) 0.0229(11) 0.0015(10) 0.0036(10) -0.0008(9)
C18 0.0321(14) 0.0472(16) 0.0366(13) 0.0027(12) 0.0046(11) 0.0172(12)
C19 0.0266(13) 0.0482(16) 0.0438(14) -0.0005(11) -0.0074(11) -0.0100(12)
C20 0.0206(12) 0.0478(16) 0.0448(14) 0.0052(11) -0.0017(11) -0.0019(12)
N1 0.0263(10) 0.0276(10) 0.0219(9) 0.0026(8) 0.0041(8) 0.0005(8)
N2 0.0267(11) 0.0316(11) 0.0303(10) 0.0020(8) 0.0010(8) -0.0033(8)
N3 0.0323(12) 0.0508(14) 0.0431(12) -0.0025(10) 0.0059(10) 0.0154(11)
O1 0.0162(8) 0.0346(9) 0.0360(9) -0.0024(7) 0.0061(7) -0.0108(7)
O2 0.0227(8) 0.0531(11) 0.0230(8) 0.0011(8) 0.0035(7) -0.0060(7)
O3 0.0217(9) 0.0667(13) 0.0304(9) -0.0031(8) -0.0020(7) -0.0066(8)
O4 0.0152(8) 0.0603(12) 0.0349(9) -0.0010(8) 0.0037(7) -0.0107(8)
O5 0.0269(8) 0.0254(8) 0.0258(8) -0.0033(7) 0.0059(7) -0.0051(6)
O6 0.0372(9) 0.0319(9) 0.0144(7) -0.0065(7) -0.0014(6) -0.0011(6)
O7 0.0453(10) 0.0317(9) 0.0146(7) -0.0039(8) 0.0007(7) 0.0019(6)
O8 0.0494(11) 0.0335(10) 0.0229(8) -0.0128(8) -0.0026(7) -0.0005(7)
O9 0.0403(10) 0.0334(9) 0.0349(9) 0.0056(8) 0.0141(8) 0.0049(7)
O10 0.0408(10) 0.0304(9) 0.0236(8) 0.0054(7) 0.0105(7) 0.0024(7)

loop_
_atom_type_symbol
_atom_type_description
_atom_type_scat_dispersion_real
_atom_type_scat_dispersion_imag
_atom_type_scat_source
C C 0.0033 0.0016 'International Tables Vol C Tables 4.2.6.8 and 6.1.1.4'
H H 0.0000 0.0000 'International Tables Vol C Tables 4.2.6.8 and 6.1.1.4'
N N 0.0061 0.0033 'International Tables Vol C Tables 4.2.6.8 and 6.1.1.4'
O O 0.0106 0.0060 'International Tables Vol C Tables 4.2.6.8 and 6.1.1.4'
Zn Zn 0.2839 1.4301 'International Tables Vol C Tables 4.2.6.8 and 6.1.1.4'

loop_
_geom_angle_atom_site_label_1
_geom_angle_atom_site_label_2
_geom_angle_atom_site_label_3
_geom_angle_site_symmetry_1
_geom_angle_site_symmetry_3
_geom_angle
_geom_angle_publ_flag
O10 Zn1 O7 . 1_554 107.66(7) ?
O10 Zn1 N1 . . 115.30(7) ?
O7 Zn1 N1 1_554 . 118.93(7) ?
O10 Zn1 O6 . . 97.01(7) ?
O7 Zn1 O6 1_554 . 100.94(6) ?
N1 Zn1 O6 . . 113.98(7) ?
O5 Zn2 O9 . . 115.80(7) ?
O5 Zn2 O1 . 1_455 104.80(6) ?
O9 Zn2 O1 . 1_455 99.23(7) ?
O5 Zn2 O4 . . 112.94(7) ?
O9 Zn2 O4 . . 120.61(8) ?
O1 Zn2 O4 1_455 . 99.13(7) ?
O5 Zn2 O3 . . 89.06(7) ?
O9 Zn2 O3 . . 88.34(7) ?
O1 Zn2 O3 1_455 . 159.06(6) ?
O4 Zn2 O3 . . 60.56(6) ?
O5 Zn2 C8 . . 101.74(7) ?
O9 Zn2 C8 . . 106.32(8) ?
O1 Zn2 C8 1_455 . 129.85(7) ?
O4 Zn2 C8 . . 30.83(7) ?
O3 Zn2 C8 . . 29.74(6) ?
C6 C1 C2 . . 120.77(19) ?
C6 C1 H1A . . 119.6 ?
C2 C1 H1A . . 119.6 ?
C1 C2 C3 . . 119.1(2) ?
C1 C2 C8 . . 118.31(19) ?
C3 C2 C8 . . 122.60(19) ?
C4 C3 C2 . . 120.3(2) ?
C4 C3 H3A . . 119.9 ?
C2 C3 H3A . . 119.9 ?
C3 C4 C5 . . 120.4(2) ?
C3 C4 H4A . . 119.8 ?
C5 C4 H4A . . 119.8 ?
C4 C5 C6 . . 119.7(2) ?
C4 C5 H5A . . 120.1 ?
C6 C5 H5A . . 120.1 ?
C1 C6 C5 . . 119.57(19) ?
C1 C6 C7 . . 118.78(19) ?
C5 C6 C7 . . 121.6(2) ?
O2 C7 O1 . . 124.67(19) ?
O2 C7 C6 . . 118.4(2) ?
O1 C7 C6 . . 116.89(19) ?
O3 C8 O4 . . 119.1(2) ?
O3 C8 C2 . . 120.46(19) ?
O4 C8 C2 . . 120.4(2) ?
O3 C8 Zn2 . . 64.09(13) ?
O4 C8 Zn2 . . 55.07(11) ?
C2 C8 Zn2 . . 175.04(16) ?
C10 C9 C14 . . 119.7(2) ?
C10 C9 C15 . . 120.7(2) ?
C14 C9 C15 . . 119.7(2) ?
C9 C10 C11 . . 120.3(2) ?
C9 C10 H10A . . 119.8 ?
C11 C10 H10A . . 119.8 ?
C12 C11 C10 . . 119.8(2) ?
C12 C11 H11A . . 120.1 ?
C10 C11 H11A . . 120.1 ?
C11 C12 C13 . . 120.7(2) ?
C11 C12 H12A . . 119.7 ?
C13 C12 H12A . . 119.7 ?
C12 C13 C14 . . 119.1(2) ?
C12 C13 C16 . . 120.12(19) ?
C14 C13 C16 . . 120.8(2) ?
C9 C14 C13 . . 120.5(2) ?
C9 C14 H14A . . 119.8 ?
C13 C14 H14A . . 119.8 ?
O8 C15 O7 . . 121.3(2) ?
O8 C15 C9 . . 120.48(19) ?
O7 C15 C9 . . 118.2(2) ?
O5 C16 O6 . . 121.23(18) ?
O5 C16 C13 . . 120.12(18) ?
O6 C16 C13 . . 118.64(19) ?
N2 C17 N1 . . 110.2(2) ?
N2 C17 H17A . . 124.9 ?
N1 C17 H17A . . 124.9 ?
N3 C18 N1 . . 114.4(2) ?
N3 C18 H18A . . 122.8 ?
N1 C18 H18A . . 122.8 ?
N2 C19 C20 . . 112.1(2) ?
N2 C19 H19A . . 109.2 ?
C20 C19 H19A . . 109.2 ?
N2 C19 H19B . . 109.2 ?
C20 C19 H19B . . 109.2 ?
H19A C19 H19B . . 107.9 ?
C20 C20 C19 3_655 . 113.8(3) ?
C20 C20 H20A 3_655 . 108.8 ?
C19 C20 H20A . . 108.8 ?
C20 C20 H20B 3_655 . 108.8 ?
C19 C20 H20B . . 108.8 ?
H20A C20 H20B . . 107.7 ?
C17 N1 C18 . . 103.10(19) ?
C17 N1 Zn1 . . 127.13(15) ?
C18 N1 Zn1 . . 129.41(17) ?
C17 N2 N3 . . 109.8(2) ?
C17 N2 C19 . . 129.9(2) ?
N3 N2 C19 . . 120.3(2) ?
C18 N3 N2 . . 102.60(19) ?
C7 O1 Zn2 . 1_655 119.77(13) ?
C8 O3 Zn2 . . 86.17(13) ?
C8 O4 Zn2 . . 94.10(14) ?
C16 O5 Zn2 . . 139.61(14) ?
C16 O6 Zn1 . . 113.53(14) ?
C15 O7 Zn1 . 1_556 104.09(14) ?
Zn2 O9 H1 . . 126.8 ?
Zn2 O9 H2 . . 124.8 ?
H1 O9 H2 . . 95.5 ?
Zn1 O10 H3 . . 119.4 ?
Zn1 O10 H4 . . 121.5 ?
H3 O10 H4 . . 106.0 ?

loop_
_geom_bond_atom_site_label_1
_geom_bond_atom_site_label_2
_geom_bond_site_symmetry_2
_geom_bond_distance
_geom_bond_publ_flag
Zn1 O10 . 1.9943(16) ?
Zn1 O7 1_554 1.9963(16) ?
Zn1 N1 . 2.0058(19) ?
Zn1 O6 . 2.0185(15) ?
Zn2 O5 . 1.9553(16) ?
Zn2 O9 . 1.9757(16) ?
Zn2 O1 1_455 1.9840(15) ?
Zn2 O4 . 2.0517(18) ?
Zn2 O3 . 2.2503(17) ?
Zn2 C8 . 2.496(2) ?
C1 C6 . 1.386(3) ?
C1 C2 . 1.390(3) ?
C1 H1A . 0.9300 ?
C2 C3 . 1.393(3) ?
C2 C8 . 1.484(3) ?
C3 C4 . 1.382(3) ?
C3 H3A . 0.9300 ?
C4 C5 . 1.384(3) ?
C4 H4A . 0.9300 ?
C5 C6 . 1.395(3) ?
C5 H5A . 0.9300 ?
C6 C7 . 1.500(3) ?
C7 O2 . 1.238(3) ?
C7 O1 . 1.286(3) ?
C8 O3 . 1.241(3) ?
C8 O4 . 1.282(3) ?
C9 C10 . 1.381(3) ?
C9 C14 . 1.388(3) ?
C9 C15 . 1.500(3) ?
C10 C11 . 1.385(4) ?
C10 H10A . 0.9300 ?
C11 C12 . 1.384(3) ?
C11 H11A . 0.9300 ?
C12 C13 . 1.385(3) ?
C12 H12A . 0.9300 ?
C13 C14 . 1.392(3) ?
C13 C16 . 1.498(3) ?
C14 H14A . 0.9300 ?
C15 O8 . 1.245(3) ?
C15 O7 . 1.277(3) ?
C16 O5 . 1.260(3) ?
C16 O6 . 1.266(2) ?
C17 N2 . 1.318(3) ?
C17 N1 . 1.322(3) ?
C17 H17A . 0.9300 ?
C18 N3 . 1.306(3) ?
C18 N1 . 1.354(3) ?
C18 H18A . 0.9300 ?
C19 N2 . 1.459(3) ?
C19 C20 . 1.526(3) ?
C19 H19A . 0.9700 ?
C19 H19B . 0.9700 ?
C20 C20 3_655 1.519(5) ?
C20 H20A . 0.9700 ?
C20 H20B . 0.9700 ?
N2 N3 . 1.365(3) ?
O1 Zn2 1_655 1.9840(15) ?
O7 Zn1 1_556 1.9963(16) ?
O9 H1 . 0.8500 ?
O9 H2 . 0.8500 ?
O10 H3 . 0.8501 ?
O10 H4 . 0.8500 ?
